data_2240241
loop_
_publ_author_name
'Sowmya, N. Swarna'
'Sampathkrishnan, S.'
'Sudhahar, S.'
'Chakkaravarthi, G.'
'Kumar, R. Mohan'

_publ_section_title
;
 Crystal structure of piperidinium 4-nitrophenolate
;
_journal_coeditor_code SU5022
_journal_issue 12
_journal_name_full 'Acta Crystallographica Section E'
_journal_page_first 559
_journal_page_last 561
_journal_paper_doi 10.1107/S1600536814025306
_journal_volume 70
_journal_year 2014
_chemical_formula_iupac 'C5 H12 N +, C6 H4 N O3 -'
_chemical_formula_moiety 'C5 H12 N +, C6 H4 N O3 -'
_chemical_formula_sum 'C11 H16 N2 O3'
_chemical_formula_weight 224.26
_chemical_name_systematic
;
Piperidinium 4-nitrophenolate
;
_space_group_IT_number 19
_symmetry_cell_setting orthorhombic
_symmetry_space_group_name_Hall 'P 2ac 2ab'
_symmetry_space_group_name_H-M 'P 21 21 21'
_atom_sites_solution_hydrogens geom
_atom_sites_solution_primary direct
_atom_sites_solution_secondary difmap
_audit_creation_method SHELXL-97
_cell_angle_alpha 90.00
_cell_angle_beta 90.00
_cell_angle_gamma 90.00
_cell_formula_units_Z 4
_cell_length_a 6.867(5)
_cell_length_b 10.121(4)
_cell_length_c 16.497(6)
_cell_measurement_reflns_used 658
_cell_measurement_temperature 295(2)
_cell_measurement_theta_max 28.6
_cell_measurement_theta_min 2.4
_cell_volume 1146.6(10)
_computing_cell_refinement
;
SAINT (Bruker, 2004)
;
_computing_data_collection
;
APEX2 (Bruker, 2004)
;
_computing_data_reduction
;
SAINT (Bruker, 2004)
;
_computing_molecular_graphics
;
PLATON (Spek, 2009)
;
_computing_publication_material
;
SHELXL97 (Sheldrick, 2008) and PLATON (Spek, 2009)
;
_computing_structure_refinement
;
SHELXL97 (Sheldrick, 2008)
;
_computing_structure_solution
;
SHELXS97 (Sheldrick, 2008)
;
_diffrn_ambient_temperature 295(2)
_diffrn_measured_fraction_theta_full 0.994
_diffrn_measured_fraction_theta_max 0.994
_diffrn_measurement_device_type 'Bruker Kappa APEXII CCD'
_diffrn_measurement_method '\w and \f scan'
_diffrn_radiation_monochromator graphite
_diffrn_radiation_source 'fine-focus sealed tube'
_diffrn_radiation_type MoK\a
_diffrn_radiation_wavelength 0.71073
_diffrn_reflns_av_R_equivalents 0.0169
_diffrn_reflns_av_sigmaI/netI 0.0216
_diffrn_reflns_limit_h_max 9
_diffrn_reflns_limit_h_min -6
_diffrn_reflns_limit_k_max 13
_diffrn_reflns_limit_k_min -11
_diffrn_reflns_limit_l_max 10
_diffrn_reflns_limit_l_min -22
_diffrn_reflns_number 6505
_diffrn_reflns_theta_full 28.58
_diffrn_reflns_theta_max 28.58
_diffrn_reflns_theta_min 2.36
_diffrn_standards_interval_time 0
_diffrn_standards_number 0
_exptl_absorpt_coefficient_mu 0.095
_exptl_absorpt_correction_T_max 0.9812
_exptl_absorpt_correction_T_min 0.9756
_exptl_absorpt_correction_type multi-scan
_exptl_absorpt_process_details
;
(SADABS; Sheldrick, 1996)
;
_exptl_crystal_colour colourless
_exptl_crystal_density_diffrn 1.299
_exptl_crystal_density_method 'not measured'
_exptl_crystal_description block
_exptl_crystal_F_000 480
_exptl_crystal_size_max 0.26
_exptl_crystal_size_mid 0.22
_exptl_crystal_size_min 0.20
_refine_diff_density_max 0.133
_refine_diff_density_min -0.160
_refine_ls_extinction_coef 0.119(6)
_refine_ls_extinction_expression Fc^*^=kFc[1+0.001xFc^2^\l^3^/sin(2\q)]^-1/4^
_refine_ls_extinction_method
;
SHELXL97 (Sheldrick, 2008)
;
_refine_ls_goodness_of_fit_ref 1.041
_refine_ls_hydrogen_treatment constr
_refine_ls_matrix_type full
_refine_ls_number_parameters 146
_refine_ls_number_reflns 2908
_refine_ls_number_restraints 0
_refine_ls_restrained_S_all 1.041
_refine_ls_R_factor_all 0.0396
_refine_ls_R_factor_gt 0.0347
_refine_ls_shift/su_max 0.000
_refine_ls_shift/su_mean 0.000
_refine_ls_structure_factor_coef Fsqd
_refine_ls_weighting_details 'calc w=1/[\s^2^(Fo^2^)+(0.0452P)^2^+0.1138P] where P=(Fo^2^+2Fc^2^)/3'
_refine_ls_weighting_scheme calc
_refine_ls_wR_factor_gt 0.0877
_refine_ls_wR_factor_ref 0.0912
_reflns_number_gt 2612
_reflns_number_total 2908
_reflns_threshold_expression I>2sigma(I)
_cod_data_source_file su5022sup1.cif
_cod_data_source_block I
_cod_database_code 2240241
_cod_database_fobs_code 2240241

loop_
_symmetry_equiv_pos_as_xyz
'x, y, z'
'-x+1/2, -y, z+1/2'
'x+1/2, -y+1/2, -z'
'-x, y+1/2, -z+1/2'

loop_
_atom_site_type_symbol
_atom_site_label
_atom_site_fract_x
_atom_site_fract_y
_atom_site_fract_z
_atom_site_U_iso_or_equiv
_atom_site_adp_type
_atom_site_calc_flag
_atom_site_refinement_flags
_atom_site_occupancy
_atom_site_symmetry_multiplicity
C C1 0.08265(18) 0.22326(12) 0.09031(7) 0.0380(3) Uani d . 1 1
C C2 0.0102(2) 0.31257(12) 0.14583(7) 0.0404(3) Uani d . 1 1
H H2 -0.0220 0.2848 0.1979 0.049 Uiso calc R 1 1
C C3 -0.0144(2) 0.44223(12) 0.12419(7) 0.0403(3) Uani d . 1 1
H H3 -0.0638 0.5014 0.1621 0.048 Uiso calc R 1 1
C C4 0.03355(18) 0.48874(11) 0.04556(7) 0.0373(3) Uani d . 1 1
C C5 0.1115(2) 0.39408(13) -0.00839(8) 0.0474(3) Uani d . 1 1
H H5 0.1491 0.4211 -0.0600 0.057 Uiso calc R 1 1
C C6 0.1336(2) 0.26352(13) 0.01258(8) 0.0465(3) Uani d . 1 1
H H6 0.1820 0.2029 -0.0247 0.056 Uiso calc R 1 1
C C8 0.6387(2) 0.21154(17) 0.33603(10) 0.0570(4) Uani d . 1 1
H H8A 0.7057 0.2749 0.3702 0.068 Uiso calc R 1 1
H H8B 0.7348 0.1503 0.3149 0.068 Uiso calc R 1 1
C C9 0.5422(3) 0.28329(19) 0.26652(10) 0.0626(4) Uani d . 1 1
H H9A 0.6386 0.3342 0.2371 0.075 Uiso calc R 1 1
H H9B 0.4854 0.2197 0.2294 0.075 Uiso calc R 1 1
C C10 0.3854(3) 0.37423(16) 0.29817(10) 0.0545(4) Uani d . 1 1
H H10A 0.4442 0.4428 0.3312 0.065 Uiso calc R 1 1
H H10B 0.3199 0.4164 0.2530 0.065 Uiso calc R 1 1
C C11 0.2391(2) 0.29893(14) 0.34801(9) 0.0480(3) Uani d . 1 1
H H11A 0.1444 0.3601 0.3703 0.058 Uiso calc R 1 1
H H11B 0.1703 0.2370 0.3135 0.058 Uiso calc R 1 1
C C12 0.4907(2) 0.13639(13) 0.38617(9) 0.0488(3) Uani d . 1 1
H H12A 0.4341 0.0663 0.3537 0.059 Uiso calc R 1 1
H H12B 0.5549 0.0963 0.4324 0.059 Uiso calc R 1 1
N N1 0.10251(18) 0.08685(11) 0.11247(8) 0.0487(3) Uani d . 1 1
N N2 0.33415(17) 0.22610(10) 0.41493(6) 0.0405(3) Uani d . 1 1
H H2A 0.2438 0.1784 0.4415 0.049 Uiso calc R 1 1
H H2B 0.3851 0.2845 0.4502 0.049 Uiso calc R 1 1
O O1 0.00554(15) 0.61052(8) 0.02564(6) 0.0458(2) Uani d . 1 1
O O2 0.1387(2) 0.00445(11) 0.06015(8) 0.0730(4) Uani d . 1 1
O O3 0.0795(2) 0.05548(12) 0.18390(7) 0.0771(4) Uani d . 1 1

loop_
_atom_site_aniso_label
_atom_site_aniso_U_11
_atom_site_aniso_U_22
_atom_site_aniso_U_33
_atom_site_aniso_U_12
_atom_site_aniso_U_13
_atom_site_aniso_U_23
C1 0.0355(6) 0.0359(5) 0.0427(6) 0.0007(5) -0.0004(5) 0.0057(5)
C2 0.0423(6) 0.0453(6) 0.0337(5) -0.0013(6) -0.0019(5) 0.0049(5)
C3 0.0434(7) 0.0414(6) 0.0361(6) 0.0028(5) 0.0005(5) -0.0033(5)
C4 0.0324(6) 0.0364(6) 0.0431(6) -0.0006(5) 0.0018(5) 0.0030(5)
C5 0.0545(8) 0.0445(7) 0.0432(7) 0.0065(6) 0.0179(6) 0.0089(5)
C6 0.0517(8) 0.0412(6) 0.0466(7) 0.0096(6) 0.0155(6) 0.0019(5)
C8 0.0425(7) 0.0574(8) 0.0710(10) 0.0055(7) 0.0071(7) -0.0019(7)
C9 0.0635(10) 0.0723(10) 0.0520(8) -0.0044(9) 0.0162(8) 0.0073(8)
C10 0.0568(9) 0.0489(8) 0.0577(8) -0.0017(7) -0.0023(7) 0.0146(7)
C11 0.0388(7) 0.0459(7) 0.0594(8) 0.0031(6) -0.0029(6) 0.0053(6)
C12 0.0495(8) 0.0408(6) 0.0559(7) 0.0053(6) -0.0015(7) 0.0016(6)
N1 0.0516(7) 0.0396(6) 0.0547(7) -0.0015(5) 0.0013(6) 0.0090(5)
N2 0.0433(6) 0.0377(5) 0.0406(5) -0.0053(4) 0.0014(4) -0.0029(4)
O1 0.0494(5) 0.0346(4) 0.0535(5) 0.0023(4) 0.0079(5) 0.0061(4)
O2 0.1004(10) 0.0403(5) 0.0782(8) 0.0118(6) 0.0251(7) 0.0021(5)
O3 0.1256(13) 0.0504(6) 0.0554(6) -0.0028(7) -0.0012(7) 0.0188(5)

loop_
_atom_type_symbol
_atom_type_description
_atom_type_scat_dispersion_real
_atom_type_scat_dispersion_imag
_atom_type_scat_source
C C 0.0033 0.0016 'International Tables Vol C Tables 4.2.6.8 and 6.1.1.4'
H H 0.0000 0.0000 'International Tables Vol C Tables 4.2.6.8 and 6.1.1.4'
N N 0.0061 0.0033 'International Tables Vol C Tables 4.2.6.8 and 6.1.1.4'
O O 0.0106 0.0060 'International Tables Vol C Tables 4.2.6.8 and 6.1.1.4'

loop_
_geom_angle_atom_site_label_1
_geom_angle_atom_site_label_2
_geom_angle_atom_site_label_3
_geom_angle
C2 C1 C6 120.73(12)
C2 C1 N1 119.70(11)
C6 C1 N1 119.55(12)
C3 C2 C1 119.92(11)
C3 C2 H2 120.0
C1 C2 H2 120.0
C2 C3 C4 121.83(12)
C2 C3 H3 119.1
C4 C3 H3 119.1
O1 C4 C5 122.95(11)
O1 C4 C3 121.02(11)
C5 C4 C3 116.03(11)
C6 C5 C4 122.36(12)
C6 C5 H5 118.8
C4 C5 H5 118.8
C5 C6 C1 119.09(12)
C5 C6 H6 120.5
C1 C6 H6 120.5
C9 C8 C12 111.16(14)
C9 C8 H8A 109.4
C12 C8 H8A 109.4
C9 C8 H8B 109.4
C12 C8 H8B 109.4
H8A C8 H8B 108.0
C10 C9 C8 110.09(13)
C10 C9 H9A 109.6
C8 C9 H9A 109.6
C10 C9 H9B 109.6
C8 C9 H9B 109.6
H9A C9 H9B 108.2
C11 C10 C9 110.87(13)
C11 C10 H10A 109.5
C9 C10 H10A 109.5
C11 C10 H10B 109.5
C9 C10 H10B 109.5
H10A C10 H10B 108.1
N2 C11 C10 111.42(13)
N2 C11 H11A 109.3
C10 C11 H11A 109.3
N2 C11 H11B 109.3
C10 C11 H11B 109.3
H11A C11 H11B 108.0
N2 C12 C8 110.68(12)
N2 C12 H12A 109.5
C8 C12 H12A 109.5
N2 C12 H12B 109.5
C8 C12 H12B 109.5
H12A C12 H12B 108.1
O2 N1 O3 121.66(13)
O2 N1 C1 119.64(12)
O3 N1 C1 118.70(12)
C11 N2 C12 112.69(11)
C11 N2 H2A 109.1
C12 N2 H2A 109.1
C11 N2 H2B 109.1
C12 N2 H2B 109.1
H2A N2 H2B 107.8

loop_
_geom_bond_atom_site_label_1
_geom_bond_atom_site_label_2
_geom_bond_distance
C1 C2 1.3798(18)
C1 C6 1.3902(18)
C1 N1 1.4347(17)
C2 C3 1.3703(18)
C2 H2 0.9300
C3 C4 1.4187(17)
C3 H3 0.9300
C4 O1 1.2900(15)
C4 C5 1.4129(18)
C5 C6 1.374(2)
C5 H5 0.9300
C6 H6 0.9300
C8 C9 1.511(2)
C8 C12 1.516(2)
C8 H8A 0.9700
C8 H8B 0.9700
C9 C10 1.510(2)
C9 H9A 0.9700
C9 H9B 0.9700
C10 C11 1.506(2)
C10 H10A 0.9700
C10 H10B 0.9700
C11 N2 1.4793(18)
C11 H11A 0.9700
C11 H11B 0.9700
C12 N2 1.4848(19)
C12 H12A 0.9700
C12 H12B 0.9700
N1 O2 1.2257(17)
N1 O3 1.2306(16)
N2 H2A 0.9000
N2 H2B 0.9000

loop_
_geom_hbond_atom_site_label_D
_geom_hbond_atom_site_label_H
_geom_hbond_atom_site_label_A
_geom_hbond_site_symmetry_A
_geom_hbond_distance_DH
_geom_hbond_distance_HA
_geom_hbond_distance_DA
_geom_hbond_angle_DHA
_geom_hbond_publ_flag
N2 H2A O1 4_545 0.90 1.92 2.788(2) 161 y
N2 H2B O1 2_565 0.90 1.80 2.6985(15) 175 y
C6 H6 Cg1 3_555 0.93 2.75 3.428(3) 130 y

loop_
_geom_torsion_atom_site_label_1
_geom_torsion_atom_site_label_2
_geom_torsion_atom_site_label_3
_geom_torsion_atom_site_label_4
_geom_torsion
C6 C1 C2 C3 0.8(2)
N1 C1 C2 C3 -178.12(12)
C1 C2 C3 C4 -0.2(2)
C2 C3 C4 O1 178.45(13)
C2 C3 C4 C5 -1.21(19)
O1 C4 C5 C6 -177.44(14)
C3 C4 C5 C6 2.2(2)
C4 C5 C6 C1 -1.8(2)
C2 C1 C6 C5 0.2(2)
N1 C1 C6 C5 179.09(14)
C12 C8 C9 C10 56.35(18)
C8 C9 C10 C11 -56.27(19)
C9 C10 C11 N2 55.67(18)
C9 C8 C12 N2 -55.31(17)
C2 C1 N1 O2 169.09(14)
C6 C1 N1 O2 -9.8(2)
C2 C1 N1 O3 -9.8(2)
C6 C1 N1 O3 171.33(14)
C10 C11 N2 C12 -55.30(16)
C8 C12 N2 C11 54.81(16)
